data_2002300
loop_
_publ_author_name
'Schwanitz-Schueller, U'
'Mueller-Buschbaum, Hk'

_publ_section_title
;
Neue Lanthanoidmagnetoplumbite: La Fe11 Al O19, Sm Fe4 Al8 O19 und
Eu0.83 Fe2 Al10 O19
;
_journal_name_full
;
Monatshefte fuer Chemie und verwandte Teile anderer Wissenschaften
(109,1978-)
;
_journal_page_first 1079
_journal_page_last 1085
_journal_volume 113
_journal_year 1982
_chemical_formula_structural 'Eu.83 Fe.5 Fe1.5 Al10 O19'
_chemical_formula_sum 'Al10 Eu0.83 Fe2 O19'
_chemical_name_systematic
;
Europium iron iron(III) aluminium oxide (.83/.5/1.5/10/19)
;
_space_group_IT_number 194
_symmetry_cell_setting hexagonal
_symmetry_Int_Tables_number 194
_symmetry_space_group_name_Hall '-P 6c 2c'
_symmetry_space_group_name_H-M 'P 63/m m c'
_cell_angle_alpha 90
_cell_angle_beta 90
_cell_angle_gamma 120
_cell_formula_units_Z 2
_cell_length_a 5.658
_cell_length_b 5.658
_cell_length_c 22.17999
_cell_volume 614.9
_refine_ls_R_factor_all 0.061
_cod_original_formula_sum 'Al10 Eu.83 Fe2 O19'
_cod_database_code 2002300

loop_
_symmetry_equiv_pos_as_xyz
x,y,z
-y,x-y,z
y-x,-x,z
-y,-x,z
y-x,y,z
x,x-y,z
-x,-y,-z
y,y-x,-z
x-y,x,-z
y,x,-z
x-y,-y,-z
-x,y-x,-z
-x,-y,1/2+z
y,y-x,1/2+z
x-y,x,1/2+z
y,x,1/2+z
x-y,-y,1/2+z
-x,y-x,1/2+z
x,y,1/2-z
-y,x-y,1/2-z
y-x,-x,1/2-z
-y,-x,1/2-z
y-x,y,1/2-z
x,x-y,1/2-z

loop_
_atom_site_label
_atom_site_type_symbol
_atom_site_symmetry_multiplicity
_atom_site_Wyckoff_symbol
_atom_site_fract_x
_atom_site_fract_y
_atom_site_fract_z
_atom_site_occupancy
_atom_site_attached_hydrogens
_atom_site_calc_flag
Eu1 Eu3+ 2 d 0.3333 0.6667 0.75 0.83 0 d
Al1 Al3+ 2 a 0. 0. 0. 1. 0 d
Fe1 Fe2+ 2 b 0. 0. 0.25 0.5 0 d
Al2 Al3+ 2 b 0. 0. 0.25 0.5 0 d
Fe2 Fe3+ 4 f 0.3333 0.6667 0.028 0.5 0 d
Al3 Al3+ 4 f 0.3333 0.6667 0.028 0.5 0 d
Fe3 Fe3+ 4 f 0.3333 0.6667 0.1892 0.25 0 d
Al4 Al3+ 4 f 0.3333 0.6667 0.1892 0.75 0 d
Al5 Al3+ 12 k 0.1671 0.3342 0.8908 1. 0 d
O1 O2- 4 e 0. 0. 0.151 1. 0 d
O2 O2- 4 f 0.3333 0.6667 0.942 1. 0 d
O3 O2- 6 h 0.186 0.372 0.25 1. 0 d
O4 O2- 12 k 0.15 0.3 0.054 1. 0 d
O5 O2- 12 k 0.509 0.018 0.151 1. 0 d

loop_
_atom_type_symbol
_atom_type_oxidation_number
Eu3+ 3.000
Al3+ 3.000
Fe2+ 2.000
Fe3+ 3.000
O2- -2.000
